data_2233407
loop_
_publ_author_name
'Choi, Hong Dae'
'Seo, Pil Ja'
'Lee, Uk'

_publ_section_title
;
 3-(4-Bromophenylsulfonyl)-5-cyclohexyl-2-methyl-1-benzofuran
;
_journal_coeditor_code BX2395
_journal_issue 2
_journal_name_full 'Acta Crystallographica Section E'
_journal_page_first o480
_journal_paper_doi 10.1107/S1600536812001791
_journal_volume 68
_journal_year 2012
_chemical_formula_iupac 'C21 H21 Br O3 S'
_chemical_formula_moiety 'C21 H21 Br O3 S'
_chemical_formula_sum 'C21 H21 Br O3 S'
_chemical_formula_weight 433.35
_chemical_name_systematic
;
3-(4-Bromophenylsulfonyl)-5-cyclohexyl-2-methyl-1-benzofuran
;
_space_group_IT_number 14
_symmetry_cell_setting monoclinic
_symmetry_space_group_name_Hall '-P 2ybc'
_symmetry_space_group_name_H-M 'P 1 21/c 1'
_atom_sites_solution_hydrogens difmap
_atom_sites_solution_primary direct
_atom_sites_solution_secondary difmap
_cell_angle_alpha 90.00
_cell_angle_beta 104.2480(10)
_cell_angle_gamma 90.00
_cell_formula_units_Z 4
_cell_length_a 16.8264(3)
_cell_length_b 8.76270(10)
_cell_length_c 13.3545(2)
_cell_measurement_reflns_used 5934
_cell_measurement_temperature 173(2)
_cell_measurement_theta_max 27.23
_cell_measurement_theta_min 2.64
_cell_volume 1908.48(5)
_computing_cell_refinement '<i>SAINT</i> (Bruker, 2009)'
_computing_data_collection '<i>APEX2</i> (Bruker, 2009)'
_computing_data_reduction '<i>SAINT</i> (Bruker, 2009)'
_computing_molecular_graphics '<i>ORTEP-3</i> (Farrugia, 1997) and  PLATON (Spek,2009)'
_computing_publication_material '<i>SHELXL97</i> (Sheldrick, 2008)'
_computing_structure_refinement '<i>SHELXL97</i> (Sheldrick, 2008)'
_computing_structure_solution '<i>SHELXS97</i> (Sheldrick, 2008)'
_diffrn_ambient_temperature 173(2)
_diffrn_detector_area_resol_mean 10.0
_diffrn_measured_fraction_theta_full 0.999
_diffrn_measured_fraction_theta_max 0.999
_diffrn_measurement_device_type 'Bruker SMART APEXII CCD'
_diffrn_measurement_method '\f and \w scans'
_diffrn_radiation_monochromator 'graphite multilayer'
_diffrn_radiation_source 'rotating anode'
_diffrn_radiation_type MoK\a
_diffrn_radiation_wavelength 0.71073
_diffrn_reflns_av_R_equivalents 0.0313
_diffrn_reflns_av_sigmaI/netI 0.0346
_diffrn_reflns_limit_h_max 22
_diffrn_reflns_limit_h_min -18
_diffrn_reflns_limit_k_max 7
_diffrn_reflns_limit_k_min -11
_diffrn_reflns_limit_l_max 17
_diffrn_reflns_limit_l_min -17
_diffrn_reflns_number 18100
_diffrn_reflns_theta_full 28.29
_diffrn_reflns_theta_max 28.29
_diffrn_reflns_theta_min 1.25
_diffrn_standards_number 0
_exptl_absorpt_coefficient_mu 2.281
_exptl_absorpt_correction_T_max 0.6856
_exptl_absorpt_correction_T_min 0.5429
_exptl_absorpt_correction_type multi-scan
_exptl_absorpt_process_details '(SADABS; Bruker, 2009)'
_exptl_crystal_colour colourless
_exptl_crystal_density_diffrn 1.508
_exptl_crystal_density_method 'not measured'
_exptl_crystal_description block
_exptl_crystal_F_000 888
_exptl_crystal_size_max 0.31
_exptl_crystal_size_mid 0.19
_exptl_crystal_size_min 0.18
_refine_diff_density_max 0.602
_refine_diff_density_min -0.709
_refine_ls_extinction_method none
_refine_ls_goodness_of_fit_ref 1.029
_refine_ls_hydrogen_treatment constr
_refine_ls_matrix_type full
_refine_ls_number_parameters 236
_refine_ls_number_reflns 4739
_refine_ls_number_restraints 0
_refine_ls_restrained_S_all 1.029
_refine_ls_R_factor_all 0.0586
_refine_ls_R_factor_gt 0.0383
_refine_ls_shift/su_max 0.001
_refine_ls_shift/su_mean 0.000
_refine_ls_structure_factor_coef Fsqd
_refine_ls_weighting_details 'calc w=1/[\s^2^(Fo^2^)+(0.0533P)^2^+0.5992P] where P=(Fo^2^+2Fc^2^)/3'
_refine_ls_weighting_scheme calc
_refine_ls_wR_factor_gt 0.0938
_refine_ls_wR_factor_ref 0.1028
_reflns_number_gt 3566
_reflns_number_total 4739
_reflns_threshold_expression I>2\s(I)
_cod_data_source_file bx2395.cif
_cod_data_source_block I
_cod_original_sg_symbol_H-M 'P 21/c  '
_cod_database_code 2233407
_cod_database_fobs_code 2233407

loop_
_symmetry_equiv_pos_as_xyz
'x, y, z'
'-x, y+1/2, -z+1/2'
'-x, -y, -z'
'x, -y-1/2, z-1/2'

loop_
_atom_site_type_symbol
_atom_site_label
_atom_site_fract_x
_atom_site_fract_y
_atom_site_fract_z
_atom_site_U_iso_or_equiv
_atom_site_adp_type
_atom_site_calc_flag
_atom_site_refinement_flags
_atom_site_occupancy
_atom_site_symmetry_multiplicity
Br Br1 0.472627(17) 0.39062(4) 0.30549(2) 0.05789(12) Uani d . 1 2
S S1 0.15069(3) 0.28324(5) 0.47083(4) 0.02514(12) Uani d . 1 2
O O1 0.04011(9) 0.67903(17) 0.41683(12) 0.0338(4) Uani d . 1 2
O O2 0.09589(10) 0.18906(17) 0.39712(12) 0.0352(4) Uani d . 1 2
O O3 0.17627(9) 0.23523(16) 0.57671(11) 0.0311(3) Uani d . 1 2
C C1 0.11029(12) 0.4652(2) 0.46944(15) 0.0250(4) Uani d . 1 2
C C2 0.13778(12) 0.5779(2) 0.54926(16) 0.0250(4) Uani d . 1 2
C C3 0.19440(13) 0.5830(2) 0.64531(17) 0.0263(4) Uani d . 1 2
H H3 0.2256 0.4951 0.6720 0.032 Uiso calc R 1 2
C C4 0.20449(12) 0.7184(2) 0.70136(17) 0.0288(5) Uani d . 1 2
C C5 0.15718(14) 0.8459(2) 0.6599(2) 0.0368(5) Uani d . 1 2
H H5 0.1644 0.9381 0.6985 0.044 Uiso calc R 1 2
C C6 0.10060(14) 0.8430(2) 0.5654(2) 0.0378(5) Uani d . 1 2
H H6 0.0691 0.9304 0.5385 0.045 Uiso calc R 1 2
C C7 0.09228(13) 0.7077(2) 0.51260(17) 0.0302(5) Uani d . 1 2
C C8 0.05259(12) 0.5303(2) 0.39189(17) 0.0299(5) Uani d . 1 2
C C9 0.26505(13) 0.7263(2) 0.80598(17) 0.0308(5) Uani d . 1 2
H H9 0.2646 0.8333 0.8320 0.037 Uiso calc R 1 2
C C10 0.35212(14) 0.6904(3) 0.79958(18) 0.0404(6) Uani d . 1 2
H H10A 0.3693 0.7654 0.7536 0.049 Uiso calc R 1 2
H H10B 0.3534 0.5878 0.7690 0.049 Uiso calc R 1 2
C C11 0.41288(16) 0.6951(3) 0.9066(2) 0.0471(6) Uani d . 1 2
H H11A 0.4680 0.6648 0.8998 0.057 Uiso calc R 1 2
H H11B 0.4166 0.8008 0.9335 0.057 Uiso calc R 1 2
C C12 0.38692(19) 0.5901(3) 0.9823(2) 0.0506(7) Uani d . 1 2
H H12A 0.4252 0.6013 1.0512 0.061 Uiso calc R 1 2
H H12B 0.3895 0.4830 0.9597 0.061 Uiso calc R 1 2
C C13 0.30039(19) 0.6264(4) 0.9898(2) 0.0544(7) Uani d . 1 2
H H13A 0.2994 0.7293 1.0200 0.065 Uiso calc R 1 2
H H13B 0.2835 0.5519 1.0362 0.065 Uiso calc R 1 2
C C14 0.23995(16) 0.6211(3) 0.88381(19) 0.0438(6) Uani d . 1 2
H H14A 0.1849 0.6511 0.8910 0.053 Uiso calc R 1 2
H H14B 0.2363 0.5151 0.8574 0.053 Uiso calc R 1 2
C C15 0.00326(14) 0.4780(3) 0.29081(17) 0.0382(5) Uani d . 1 2
H H15A 0.0170 0.3717 0.2798 0.057 Uiso calc R 1 2
H H15B 0.0151 0.5421 0.2361 0.057 Uiso calc R 1 2
H H15C -0.0551 0.4855 0.2894 0.057 Uiso calc R 1 2
C C16 0.24026(13) 0.3119(2) 0.42616(15) 0.0249(4) Uani d . 1 2
C C17 0.23543(13) 0.3041(2) 0.32088(15) 0.0282(4) Uani d . 1 2
H H17 0.1846 0.2815 0.2737 0.034 Uiso calc R 1 2
C C18 0.30421(15) 0.3291(3) 0.28488(17) 0.0338(5) Uani d . 1 2
H H18 0.3012 0.3253 0.2130 0.041 Uiso calc R 1 2
C C19 0.37760(14) 0.3597(3) 0.35501(19) 0.0336(5) Uani d . 1 2
C C20 0.38350(14) 0.3691(3) 0.45991(18) 0.0355(5) Uani d . 1 2
H H20 0.4346 0.3913 0.5067 0.043 Uiso calc R 1 2
C C21 0.31415(13) 0.3457(3) 0.49569(16) 0.0305(5) Uani d . 1 2
H H21 0.3170 0.3527 0.5675 0.037 Uiso calc R 1 2

loop_
_atom_site_aniso_label
_atom_site_aniso_U_11
_atom_site_aniso_U_22
_atom_site_aniso_U_33
_atom_site_aniso_U_12
_atom_site_aniso_U_13
_atom_site_aniso_U_23
Br1 0.03863(18) 0.0885(3) 0.0517(2) 0.00045(13) 0.02099(14) -0.00445(14)
S1 0.0269(3) 0.0250(2) 0.0201(2) -0.0028(2) -0.0007(2) 0.00023(19)
O1 0.0247(8) 0.0351(8) 0.0382(9) 0.0053(6) 0.0014(7) 0.0107(7)
O2 0.0351(9) 0.0351(8) 0.0300(8) -0.0102(7) -0.0024(7) -0.0058(7)
O3 0.0376(8) 0.0300(7) 0.0230(8) -0.0007(6) 0.0019(7) 0.0045(6)
C1 0.0236(10) 0.0275(10) 0.0227(10) 0.0008(8) 0.0034(8) 0.0042(8)
C2 0.0218(10) 0.0235(9) 0.0308(11) 0.0016(7) 0.0087(9) 0.0036(8)
C3 0.0246(11) 0.0238(9) 0.0296(11) 0.0018(8) 0.0049(9) 0.0003(8)
C4 0.0234(10) 0.0266(10) 0.0379(12) -0.0027(8) 0.0105(9) -0.0040(9)
C5 0.0319(12) 0.0247(10) 0.0546(15) 0.0010(9) 0.0123(12) -0.0066(10)
C6 0.0288(12) 0.0266(11) 0.0576(16) 0.0083(9) 0.0096(12) 0.0052(11)
C7 0.0211(10) 0.0313(11) 0.0377(12) 0.0027(8) 0.0065(9) 0.0084(9)
C8 0.0223(10) 0.0365(11) 0.0307(11) 0.0000(9) 0.0063(9) 0.0084(9)
C9 0.0303(11) 0.0265(10) 0.0347(12) -0.0040(9) 0.0064(10) -0.0096(9)
C10 0.0258(12) 0.0608(16) 0.0346(13) -0.0044(11) 0.0075(10) -0.0037(11)
C11 0.0308(13) 0.0652(18) 0.0415(15) -0.0023(12) 0.0018(11) -0.0119(13)
C12 0.0581(18) 0.0480(15) 0.0381(15) 0.0051(13) -0.0026(13) -0.0055(12)
C13 0.064(2) 0.0674(18) 0.0335(14) -0.0088(15) 0.0159(14) -0.0057(12)
C14 0.0414(14) 0.0578(16) 0.0359(14) -0.0108(11) 0.0168(12) -0.0085(11)
C15 0.0276(11) 0.0559(15) 0.0262(11) -0.0029(11) -0.0026(9) 0.0109(11)
C16 0.0267(10) 0.0228(9) 0.0228(10) 0.0016(8) 0.0013(8) -0.0004(8)
C17 0.0287(11) 0.0316(11) 0.0191(10) 0.0009(9) -0.0041(9) -0.0041(8)
C18 0.0415(13) 0.0364(11) 0.0228(11) 0.0034(10) 0.0064(10) -0.0033(9)
C19 0.0289(12) 0.0365(11) 0.0363(13) 0.0022(9) 0.0095(10) -0.0014(10)
C20 0.0270(12) 0.0450(13) 0.0300(12) 0.0003(10) -0.0018(10) -0.0028(10)
C21 0.0314(12) 0.0366(11) 0.0195(10) 0.0009(9) -0.0015(9) -0.0001(9)

loop_
_atom_type_symbol
_atom_type_description
_atom_type_scat_dispersion_real
_atom_type_scat_dispersion_imag
_atom_type_scat_source
C C 0.0033 0.0016 'International Tables Vol C Tables 4.2.6.8 and 6.1.1.4'
H H 0.0000 0.0000 'International Tables Vol C Tables 4.2.6.8 and 6.1.1.4'
O O 0.0106 0.0060 'International Tables Vol C Tables 4.2.6.8 and 6.1.1.4'
S S 0.1246 0.1234 'International Tables Vol C Tables 4.2.6.8 and 6.1.1.4'
Br Br -0.2901 2.4595 'International Tables Vol C Tables 4.2.6.8 and 6.1.1.4'

loop_
_geom_angle_atom_site_label_1
_geom_angle_atom_site_label_2
_geom_angle_atom_site_label_3
_geom_angle
O2 S1 O3 119.59(9)
O2 S1 C1 109.78(10)
O3 S1 C1 107.58(9)
O2 S1 C16 107.91(10)
O3 S1 C16 107.43(9)
C1 S1 C16 103.33(9)
C8 O1 C7 107.22(15)
C8 C1 C2 108.29(18)
C8 C1 S1 126.89(17)
C2 C1 S1 124.67(15)
C7 C2 C3 119.29(19)
C7 C2 C1 104.56(18)
C3 C2 C1 136.16(18)
C4 C3 C2 119.09(19)
C4 C3 H3 120.5
C2 C3 H3 120.5
C3 C4 C5 119.0(2)
C3 C4 C9 120.07(18)
C5 C4 C9 120.93(19)
C6 C5 C4 122.8(2)
C6 C5 H5 118.6
C4 C5 H5 118.6
C7 C6 C5 116.5(2)
C7 C6 H6 121.7
C5 C6 H6 121.7
C6 C7 O1 126.46(19)
C6 C7 C2 123.3(2)
O1 C7 C2 110.23(18)
C1 C8 O1 109.70(18)
C1 C8 C15 134.7(2)
O1 C8 C15 115.61(18)
C4 C9 C10 112.16(18)
C4 C9 C14 111.38(18)
C10 C9 C14 110.2(2)
C4 C9 H9 107.6
C10 C9 H9 107.6
C14 C9 H9 107.6
C9 C10 C11 111.8(2)
C9 C10 H10A 109.3
C11 C10 H10A 109.3
C9 C10 H10B 109.3
C11 C10 H10B 109.3
H10A C10 H10B 107.9
C12 C11 C10 111.7(2)
C12 C11 H11A 109.3
C10 C11 H11A 109.3
C12 C11 H11B 109.3
C10 C11 H11B 109.3
H11A C11 H11B 107.9
C11 C12 C13 110.9(2)
C11 C12 H12A 109.5
C13 C12 H12A 109.5
C11 C12 H12B 109.5
C13 C12 H12B 109.5
H12A C12 H12B 108.0
C12 C13 C14 111.3(2)
C12 C13 H13A 109.4
C14 C13 H13A 109.4
C12 C13 H13B 109.4
C14 C13 H13B 109.4
H13A C13 H13B 108.0
C13 C14 C9 112.3(2)
C13 C14 H14A 109.1
C9 C14 H14A 109.1
C13 C14 H14B 109.1
C9 C14 H14B 109.1
H14A C14 H14B 107.9
C8 C15 H15A 109.5
C8 C15 H15B 109.5
H15A C15 H15B 109.5
C8 C15 H15C 109.5
H15A C15 H15C 109.5
H15B C15 H15C 109.5
C21 C16 C17 120.5(2)
C21 C16 S1 120.10(16)
C17 C16 S1 119.43(16)
C18 C17 C16 120.06(19)
C18 C17 H17 120.0
C16 C17 H17 120.0
C17 C18 C19 118.9(2)
C17 C18 H18 120.6
C19 C18 H18 120.6
C18 C19 C20 121.9(2)
C18 C19 Br1 118.82(18)
C20 C19 Br1 119.28(18)
C21 C20 C19 119.1(2)
C21 C20 H20 120.5
C19 C20 H20 120.5
C20 C21 C16 119.6(2)
C20 C21 H21 120.2
C16 C21 H21 120.2

loop_
_geom_bond_atom_site_label_1
_geom_bond_atom_site_label_2
_geom_bond_distance
Br1 C19 1.894(2)
S1 O2 1.4330(15)
S1 O3 1.4360(15)
S1 C1 1.731(2)
S1 C16 1.770(2)
O1 C8 1.374(3)
O1 C7 1.385(3)
C1 C8 1.359(3)
C1 C2 1.444(3)
C2 C7 1.391(3)
C2 C3 1.398(3)
C3 C4 1.391(3)
C3 H3 0.9500
C4 C5 1.405(3)
C4 C9 1.515(3)
C5 C6 1.381(3)
C5 H5 0.9500
C6 C7 1.369(3)
C6 H6 0.9500
C8 C15 1.473(3)
C9 C10 1.521(3)
C9 C14 1.525(3)
C9 H9 1.0000
C10 C11 1.540(3)
C10 H10A 0.9900
C10 H10B 0.9900
C11 C12 1.509(4)
C11 H11A 0.9900
C11 H11B 0.9900
C12 C13 1.517(4)
C12 H12A 0.9900
C12 H12B 0.9900
C13 C14 1.526(4)
C13 H13A 0.9900
C13 H13B 0.9900
C14 H14A 0.9900
C14 H14B 0.9900
C15 H15A 0.9800
C15 H15B 0.9800
C15 H15C 0.9800
C16 C21 1.388(3)
C16 C17 1.390(3)
C17 C18 1.376(3)
C17 H17 0.9500
C18 C19 1.380(3)
C18 H18 0.9500
C19 C20 1.382(3)
C20 C21 1.381(3)
C20 H20 0.9500
C21 H21 0.9500

loop_
_geom_hbond_atom_site_label_D
_geom_hbond_atom_site_label_H
_geom_hbond_atom_site_label_A
_geom_hbond_site_symmetry_A
_geom_hbond_distance_DH
_geom_hbond_distance_HA
_geom_hbond_distance_DA
_geom_hbond_angle_DHA
C15 H15A O2 . 0.98 2.40 3.125(3) 131
C18 H18 O3 4_565 0.95 2.48 3.120(3) 125

loop_
_geom_torsion_atom_site_label_1
_geom_torsion_atom_site_label_2
_geom_torsion_atom_site_label_3
_geom_torsion_atom_site_label_4
_geom_torsion
O2 S1 C1 C8 -21.0(2)
O3 S1 C1 C8 -152.62(18)
C16 S1 C1 C8 93.9(2)
O2 S1 C1 C2 164.01(17)
O3 S1 C1 C2 32.4(2)
C16 S1 C1 C2 -81.09(18)
C8 C1 C2 C7 0.4(2)
S1 C1 C2 C7 176.20(16)
C8 C1 C2 C3 -179.7(2)
S1 C1 C2 C3 -3.9(4)
C7 C2 C3 C4 -0.7(3)
C1 C2 C3 C4 179.4(2)
C2 C3 C4 C5 0.3(3)
C2 C3 C4 C9 179.58(18)
C3 C4 C5 C6 0.1(3)
C9 C4 C5 C6 -179.2(2)
C4 C5 C6 C7 0.0(4)
C5 C6 C7 O1 -179.5(2)
C5 C6 C7 C2 -0.5(3)
C8 O1 C7 C6 178.8(2)
C8 O1 C7 C2 -0.3(2)
C3 C2 C7 C6 0.9(3)
C1 C2 C7 C6 -179.2(2)
C3 C2 C7 O1 -179.99(18)
C1 C2 C7 O1 -0.1(2)
C2 C1 C8 O1 -0.6(2)
S1 C1 C8 O1 -176.28(15)
C2 C1 C8 C15 178.8(2)
S1 C1 C8 C15 3.1(4)
C7 O1 C8 C1 0.5(2)
C7 O1 C8 C15 -178.98(18)
C3 C4 C9 C10 59.7(3)
C5 C4 C9 C10 -121.0(2)
C3 C4 C9 C14 -64.3(3)
C5 C4 C9 C14 115.0(2)
C4 C9 C10 C11 -178.6(2)
C14 C9 C10 C11 -53.9(3)
C9 C10 C11 C12 55.4(3)
C10 C11 C12 C13 -55.3(3)
C11 C12 C13 C14 55.3(3)
C12 C13 C14 C9 -55.6(3)
C4 C9 C14 C13 179.6(2)
C10 C9 C14 C13 54.5(3)
O2 S1 C16 C21 -155.16(16)
O3 S1 C16 C21 -24.96(19)
C1 S1 C16 C21 88.60(18)
O2 S1 C16 C17 26.52(19)
O3 S1 C16 C17 156.72(16)
C1 S1 C16 C17 -89.71(17)
C21 C16 C17 C18 0.4(3)
S1 C16 C17 C18 178.71(16)
C16 C17 C18 C19 0.8(3)
C17 C18 C19 C20 -1.4(3)
C17 C18 C19 Br1 178.92(16)
C18 C19 C20 C21 0.6(3)
Br1 C19 C20 C21 -179.67(17)
C19 C20 C21 C16 0.6(3)
C17 C16 C21 C20 -1.2(3)
S1 C16 C21 C20 -179.45(17)

loop_
_cod_related_entry_id
_cod_related_entry_database
_cod_related_entry_code
1 ChemSpider 30657390
